data_4077089
loop_
_publ_author_name
'Smith, Jeremy M.'
'Lachicotte, Rene J.'
'Holland, Patrick L.'

_publ_section_title
;
 Three-Coordinate, 12-Electron Organometallic Complexes of Iron(II)
 Supported by a Bulky \b-Diketiminate Ligand:&#x00A0; Synthesis and
 Insertion of CO To Give Square-Pyramidal Complexes
;
_journal_issue 22
_journal_name_full Organometallics
_journal_page_first 4808
_journal_paper_doi 10.1021/om020571v
_journal_volume 21
_journal_year 2002
_chemical_formula_sum 'C40 H64 Fe N2'
_chemical_formula_weight 628.78
_chemical_name_systematic
; 
 2,2,6,6-tetramethyl-3,5-bis(2,6-diisopropylphenylimido)heptyl
  neopentyl iron(ii) 
;
_space_group_IT_number 14
_symmetry_cell_setting monoclinic
_symmetry_space_group_name_Hall '-P 2yn'
_symmetry_space_group_name_H-M 'P 1 21/n 1'
_atom_sites_solution_hydrogens geom
_atom_sites_solution_primary direct
_atom_sites_solution_secondary difmap
_audit_creation_method SHELXL-97
_cell_angle_alpha 90.00
_cell_angle_beta 96.7710(10)
_cell_angle_gamma 90.00
_cell_formula_units_Z 4
_cell_length_a 9.7226(7)
_cell_length_b 18.1877(12)
_cell_length_c 21.7853(15)
_cell_measurement_temperature 293(2)
_cell_volume 3825.5(5)
_computing_cell_refinement 'Bruker SMART'
_computing_data_collection 'Bruker SMART'
_computing_data_reduction 'Bruker SHELXTL'
_computing_molecular_graphics 'Bruker SHELXTL'
_computing_publication_material 'Bruker SHELXTL'
_computing_structure_refinement 'SHELXL-97 (Sheldrick, 1997)'
_computing_structure_solution 'SHELXS-97 (Sheldrick, 1990)'
_diffrn_ambient_temperature 293(2)
_diffrn_measured_fraction_theta_full 0.946
_diffrn_measured_fraction_theta_max 0.946
_diffrn_measurement_device_type 'CCD area detector'
_diffrn_measurement_method 'phi and omega scans'
_diffrn_radiation_monochromator graphite
_diffrn_radiation_source 'fine-focus sealed tube'
_diffrn_radiation_type MoK\a
_diffrn_radiation_wavelength 0.71073
_diffrn_reflns_av_R_equivalents 0.0151
_diffrn_reflns_av_sigmaI/netI 0.0166
_diffrn_reflns_limit_h_max 12
_diffrn_reflns_limit_h_min -12
_diffrn_reflns_limit_k_max 15
_diffrn_reflns_limit_k_min -23
_diffrn_reflns_limit_l_max 24
_diffrn_reflns_limit_l_min -28
_diffrn_reflns_number 23521
_diffrn_reflns_theta_full 28.26
_diffrn_reflns_theta_max 28.26
_diffrn_reflns_theta_min 1.46
_exptl_absorpt_coefficient_mu 0.421
_exptl_absorpt_correction_T_max 0.928
_exptl_absorpt_correction_T_min 0.805
_exptl_absorpt_correction_type empirical
_exptl_absorpt_process_details SADABS
_exptl_crystal_colour Orange
_exptl_crystal_density_diffrn 1.092
_exptl_crystal_density_meas ?
_exptl_crystal_density_method 'not measured'
_exptl_crystal_description Block
_exptl_crystal_F_000 1376
_exptl_crystal_size_max 0.18
_exptl_crystal_size_mid 0.32
_exptl_crystal_size_min 0.44
_refine_diff_density_max 1.103
_refine_diff_density_min -0.828
_refine_diff_density_rms 0.073
_refine_ls_extinction_method none
_refine_ls_goodness_of_fit_ref 1.011
_refine_ls_hydrogen_treatment mixed
_refine_ls_matrix_type full
_refine_ls_number_parameters 388
_refine_ls_number_reflns 8948
_refine_ls_number_restraints 0
_refine_ls_restrained_S_all 1.011
_refine_ls_R_factor_all 0.0710
_refine_ls_R_factor_gt 0.0625
_refine_ls_shift/su_max 0.130
_refine_ls_shift/su_mean 0.003
_refine_ls_structure_factor_coef Fsqd
_refine_ls_weighting_details 'calc w=1/[\s^2^(Fo^2^)+(0.1082P)^2^+3.8369P] where P=(Fo^2^+2Fc^2^)/3'
_refine_ls_weighting_scheme calc
_refine_ls_wR_factor_gt 0.1818
_refine_ls_wR_factor_ref 0.1885
_reflns_number_gt 7720
_reflns_number_total 8948
_reflns_threshold_expression >2sigma(I)
_cod_data_source_file om020571v.cif
_cod_data_source_block LFeCH2tBu
_cod_depositor_comments
;
The following automatic conversions were performed:

'_symmetry_cell_setting' value 'Monoclinic' changed to 'monoclinic'
according to /home/saulius/struct/CIF-dictionaries/cif_core.dic
dictionary named 'cif_core.dic' version 2.4.1 from
2010-06-29.

'_exptl_absorpt_correction_type' value 'Empirical'
changed to 'empirical' according to
/home/saulius/struct/CIF-dictionaries/cif_core.dic dictionary named
'cif_core.dic' version 2.4.1 from 2010-06-29.

Automatic conversion script
Id: cif_fix_values 1715 2011-07-08 13:25:40Z adriana 

The following automatic conversions were performed:

'_exptl_crystal_density_meas' value 'na' was changed to '?' - the
value is perceived as not measured.

Automatic conversion script
Id: cif_fix_values 3008 2015-01-20 13:52:24Z robertas 
;
_cod_original_sg_symbol_H-M P2(1)/n
_cod_database_code 4077089

loop_
_symmetry_equiv_pos_as_xyz
'x, y, z'
'-x+1/2, y+1/2, -z+1/2'
'-x, -y, -z'
'x-1/2, -y-1/2, z-1/2'

loop_
_atom_site_label
_atom_site_type_symbol
_atom_site_fract_x
_atom_site_fract_y
_atom_site_fract_z
_atom_site_U_iso_or_equiv
_atom_site_adp_type
_atom_site_occupancy
_atom_site_symmetry_multiplicity
_atom_site_calc_flag
_atom_site_refinement_flags
Fe1 Fe 0.56413(4) 0.244706(17) 0.867720(16) 0.03409(13) Uani 1 1 d .
N11 N 0.57631(18) 0.13782(10) 0.84820(8) 0.0257(4) Uani 1 1 d .
N21 N 0.70059(19) 0.23959(10) 0.94348(9) 0.0266(4) Uani 1 1 d .
C11 C 0.6608(3) 0.00382(12) 0.87001(11) 0.0326(5) Uani 1 1 d .
C21 C 0.6535(2) 0.08863(12) 0.88242(9) 0.0263(4) Uani 1 1 d .
C31 C 0.7406(2) 0.11052(12) 0.93576(10) 0.0297(4) Uani 1 1 d .
H31A H 0.7921 0.0722 0.9551 0.036 Uiso 1 1 calc R
C41 C 0.7651(2) 0.17877(12) 0.96563(9) 0.0260(4) Uani 1 1 d .
C51 C 0.8728(2) 0.17388(13) 1.02475(10) 0.0319(5) Uani 1 1 d .
C61 C 0.8100(3) -0.01585(15) 0.85930(14) 0.0475(7) Uani 1 1 d .
H61A H 0.8161 -0.0677 0.8516 0.071 Uiso 1 1 calc R
H61B H 0.8721 -0.0031 0.8953 0.071 Uiso 1 1 calc R
H61C H 0.8350 0.0109 0.8243 0.071 Uiso 1 1 calc R
C71 C 0.6243(3) -0.03816(14) 0.92787(12) 0.0457(6) Uani 1 1 d .
H71A H 0.6285 -0.0901 0.9207 0.069 Uiso 1 1 calc R
H71B H 0.5324 -0.0251 0.9359 0.069 Uiso 1 1 calc R
H71C H 0.6892 -0.0253 0.9629 0.069 Uiso 1 1 calc R
C81 C 0.5640(3) -0.02687(13) 0.81470(12) 0.0439(6) Uani 1 1 d .
H81A H 0.5776 -0.0790 0.8117 0.066 Uiso 1 1 calc R
H81B H 0.5847 -0.0036 0.7773 0.066 Uiso 1 1 calc R
H81C H 0.4695 -0.0171 0.8207 0.066 Uiso 1 1 calc R
C91 C 0.8204(3) 0.11835(17) 1.06976(12) 0.0499(7) Uani 1 1 d .
H91A H 0.8858 0.1150 1.1063 0.075 Uiso 1 1 calc R
H91B H 0.8100 0.0710 1.0503 0.075 Uiso 1 1 calc R
H91C H 0.7325 0.1344 1.0809 0.075 Uiso 1 1 calc R
C101 C 1.0116(3) 0.14648(17) 1.00536(14) 0.0470(6) Uani 1 1 d .
H10A H 1.0790 0.1430 1.0412 0.071 Uiso 1 1 calc R
H10B H 1.0436 0.1804 0.9764 0.071 Uiso 1 1 calc R
H10C H 0.9986 0.0989 0.9864 0.071 Uiso 1 1 calc R
C111 C 0.9053(3) 0.24540(14) 1.06108(13) 0.0446(6) Uani 1 1 d .
H11A H 0.9719 0.2356 1.0963 0.067 Uiso 1 1 calc R
H11B H 0.8219 0.2643 1.0747 0.067 Uiso 1 1 calc R
H11C H 0.9425 0.2809 1.0349 0.067 Uiso 1 1 calc R
C12 C 0.4965(2) 0.12442(11) 0.78937(10) 0.0270(4) Uani 1 1 d .
C22 C 0.3505(2) 0.12226(12) 0.78535(11) 0.0318(5) Uani 1 1 d .
C32 C 0.2766(3) 0.11188(15) 0.72736(13) 0.0431(6) Uani 1 1 d .
H32A H 0.1805 0.1085 0.7239 0.052 Uiso 1 1 calc R
C42 C 0.3430(3) 0.10646(17) 0.67481(12) 0.0493(7) Uani 1 1 d .
H42A H 0.2917 0.0981 0.6367 0.059 Uiso 1 1 calc R
C52 C 0.4845(3) 0.11343(16) 0.67876(11) 0.0441(6) Uani 1 1 d .
H52A H 0.5277 0.1114 0.6429 0.053 Uiso 1 1 calc R
C62 C 0.5641(3) 0.12353(13) 0.73565(10) 0.0327(5) Uani 1 1 d .
C72 C 0.2744(3) 0.13209(15) 0.84216(13) 0.0395(5) Uani 1 1 d .
H72A H 0.3280 0.1671 0.8696 0.047 Uiso 1 1 calc R
C82 C 0.2635(4) 0.0613(2) 0.87838(17) 0.0689(10) Uani 1 1 d .
H82A H 0.3540 0.0404 0.8882 0.103 Uiso 1 1 calc R
H82B H 0.2052 0.0271 0.8539 0.103 Uiso 1 1 calc R
H82C H 0.2243 0.0717 0.9159 0.103 Uiso 1 1 calc R
C92 C 0.1283(3) 0.1644(2) 0.8267(2) 0.0685(10) Uani 1 1 d .
H92A H 0.1336 0.2091 0.8036 0.103 Uiso 1 1 calc R
H92B H 0.0894 0.1746 0.8642 0.103 Uiso 1 1 calc R
H92C H 0.0708 0.1296 0.8024 0.103 Uiso 1 1 calc R
C102 C 0.7203(3) 0.13676(15) 0.73798(12) 0.0395(5) Uani 1 1 d .
H10D H 0.7620 0.1284 0.7806 0.047 Uiso 1 1 calc R
C112 C 0.7910(4) 0.08505(19) 0.69600(16) 0.0589(8) Uani 1 1 d .
H11D H 0.8882 0.0960 0.6994 0.088 Uiso 1 1 calc R
H11E H 0.7508 0.0916 0.6539 0.088 Uiso 1 1 calc R
H11F H 0.7783 0.0351 0.7083 0.088 Uiso 1 1 calc R
C122 C 0.7482(4) 0.21619(19) 0.72160(18) 0.0608(8) Uani 1 1 d .
H12A H 0.7040 0.2484 0.7482 0.091 Uiso 1 1 calc R
H12B H 0.7121 0.2253 0.6794 0.091 Uiso 1 1 calc R
H12C H 0.8463 0.2250 0.7269 0.091 Uiso 1 1 calc R
C13 C 0.7038(2) 0.31112(12) 0.97121(10) 0.0290(4) Uani 1 1 d .
C23 C 0.6040(2) 0.32904(14) 1.01079(11) 0.0352(5) Uani 1 1 d .
C33 C 0.5944(3) 0.40248(16) 1.02905(12) 0.0452(6) Uani 1 1 d .
H33A H 0.5285 0.4155 1.0548 0.054 Uiso 1 1 calc R
C43 C 0.6798(3) 0.45590(15) 1.00987(14) 0.0502(7) Uani 1 1 d .
H43A H 0.6702 0.5045 1.0221 0.060 Uiso 1 1 calc R
C53 C 0.7796(3) 0.43760(14) 0.97265(14) 0.0463(7) Uani 1 1 d .
H53A H 0.8378 0.4740 0.9605 0.056 Uiso 1 1 calc R
C63 C 0.7952(2) 0.36528(13) 0.95271(12) 0.0348(5) Uani 1 1 d .
C73 C 0.5106(3) 0.27059(18) 1.03421(13) 0.0455(6) Uani 1 1 d .
H73A H 0.5396 0.2226 1.0199 0.055 Uiso 1 1 calc R
C83 C 0.5220(4) 0.2686(2) 1.10474(16) 0.0655(9) Uani 1 1 d .
H83A H 0.4620 0.2310 1.1175 0.098 Uiso 1 1 calc R
H83B H 0.4951 0.3154 1.1198 0.098 Uiso 1 1 calc R
H83C H 0.6158 0.2581 1.1212 0.098 Uiso 1 1 calc R
C93 C 0.3594(4) 0.2829(3) 1.0078(2) 0.0851(13) Uani 1 1 d .
H93A H 0.3520 0.2832 0.9635 0.128 Uiso 1 1 calc R
H93B H 0.3281 0.3292 1.0221 0.128 Uiso 1 1 calc R
H93C H 0.3032 0.2441 1.0213 0.128 Uiso 1 1 calc R
C103 C 0.9081(3) 0.34564(15) 0.91315(14) 0.0440(6) Uani 1 1 d .
H10E H 0.9218 0.2923 0.9157 0.053 Uiso 1 1 calc R
C113 C 1.0471(3) 0.3823(3) 0.9364(2) 0.0795(12) Uani 1 1 d .
H11G H 1.1152 0.3690 0.9099 0.119 Uiso 1 1 calc R
H11H H 1.0771 0.3661 0.9778 0.119 Uiso 1 1 calc R
H11I H 1.0358 0.4348 0.9361 0.119 Uiso 1 1 calc R
C123 C 0.8686(4) 0.3650(3) 0.84551(17) 0.0765(12) Uani 1 1 d .
H12D H 0.7814 0.3427 0.8310 0.115 Uiso 1 1 calc R
H12E H 0.9386 0.3473 0.8216 0.115 Uiso 1 1 calc R
H12F H 0.8610 0.4175 0.8412 0.115 Uiso 1 1 calc R
C14 C 0.4102(5) 0.3073(3) 0.8240(3) 0.124(2) Uani 1 1 d .
H14A H 0.3739 0.2767 0.7893 0.149 Uiso 1 1 calc R
H14B H 0.3400 0.3060 0.8521 0.149 Uiso 1 1 calc R
C24 C 0.3969(3) 0.38064(15) 0.79871(12) 0.0411(6) Uani 1 1 d .
C34 C 0.5024(5) 0.3969(3) 0.7543(2) 0.0944(15) Uani 1 1 d .
H34A H 0.4836 0.3666 0.7182 0.142 Uiso 1 1 calc R
H34B H 0.5938 0.3866 0.7742 0.142 Uiso 1 1 calc R
H34D H 0.4963 0.4478 0.7425 0.142 Uiso 1 1 calc R
C44 C 0.2551(5) 0.4037(3) 0.7729(3) 0.1028(18) Uani 1 1 d .
H44A H 0.2232 0.3731 0.7383 0.154 Uiso 1 1 calc R
H44D H 0.2569 0.4540 0.7598 0.154 Uiso 1 1 calc R
H44B H 0.1937 0.3989 0.8041 0.154 Uiso 1 1 calc R
C54 C 0.4409(5) 0.4328(2) 0.8555(2) 0.0831(12) Uani 1 1 d .
H54D H 0.3783 0.4262 0.8861 0.125 Uiso 1 1 calc R
H54A H 0.4377 0.4830 0.8419 0.125 Uiso 1 1 calc R
H54B H 0.5333 0.4209 0.8732 0.125 Uiso 1 1 calc R

loop_
_atom_site_aniso_label
_atom_site_aniso_U_11
_atom_site_aniso_U_22
_atom_site_aniso_U_33
_atom_site_aniso_U_23
_atom_site_aniso_U_13
_atom_site_aniso_U_12
Fe1 0.0377(2) 0.02413(18) 0.0364(2) 0.00048(12) -0.01238(14) 0.00478(12)
N11 0.0274(9) 0.0248(8) 0.0234(8) 0.0007(7) -0.0036(7) 0.0020(7)
N21 0.0257(9) 0.0256(9) 0.0274(9) -0.0019(7) -0.0016(7) 0.0015(7)
C11 0.0423(13) 0.0231(10) 0.0303(11) -0.0007(8) -0.0048(9) 0.0034(9)
C21 0.0293(10) 0.0241(10) 0.0249(10) 0.0005(8) 0.0006(8) 0.0028(8)
C31 0.0337(11) 0.0253(10) 0.0277(10) 0.0016(8) -0.0061(8) 0.0054(8)
C41 0.0250(9) 0.0297(10) 0.0224(9) 0.0003(8) -0.0007(7) 0.0011(8)
C51 0.0332(11) 0.0335(11) 0.0258(10) -0.0004(8) -0.0092(8) 0.0013(9)
C61 0.0527(16) 0.0366(13) 0.0515(16) -0.0059(11) 0.0000(12) 0.0171(12)
C71 0.0669(18) 0.0294(12) 0.0383(13) 0.0066(10) -0.0047(12) -0.0019(12)
C81 0.0655(17) 0.0236(11) 0.0383(13) -0.0049(9) -0.0115(12) 0.0010(11)
C91 0.0636(18) 0.0548(17) 0.0274(12) 0.0089(11) -0.0106(12) -0.0095(14)
C101 0.0341(13) 0.0554(17) 0.0475(15) -0.0047(12) -0.0119(11) 0.0089(12)
C111 0.0510(16) 0.0413(14) 0.0354(13) -0.0064(10) -0.0199(11) 0.0036(11)
C12 0.0328(11) 0.0217(9) 0.0245(10) 0.0019(7) -0.0045(8) 0.0004(8)
C22 0.0316(11) 0.0277(10) 0.0341(11) 0.0043(9) -0.0049(9) -0.0035(8)
C32 0.0378(13) 0.0419(14) 0.0450(14) 0.0049(11) -0.0143(11) -0.0076(11)
C42 0.0582(17) 0.0533(16) 0.0309(12) 0.0030(11) -0.0176(12) -0.0097(13)
C52 0.0597(17) 0.0472(15) 0.0238(11) 0.0031(10) -0.0014(11) -0.0047(12)
C62 0.0387(12) 0.0312(11) 0.0269(10) 0.0032(8) -0.0013(9) -0.0005(9)
C72 0.0322(12) 0.0403(13) 0.0457(14) 0.0001(11) 0.0030(10) -0.0026(10)
C82 0.085(3) 0.065(2) 0.063(2) 0.0235(17) 0.0338(19) 0.0144(19)
C92 0.0440(17) 0.081(3) 0.081(2) 0.021(2) 0.0125(16) 0.0129(16)
C102 0.0394(13) 0.0468(14) 0.0327(12) 0.0000(10) 0.0062(10) 0.0022(11)
C112 0.0604(19) 0.0573(19) 0.0626(19) -0.0093(15) 0.0227(16) 0.0052(15)
C122 0.0546(18) 0.0503(18) 0.081(2) -0.0067(16) 0.0230(17) -0.0105(14)
C13 0.0254(10) 0.0269(10) 0.0321(11) -0.0030(8) -0.0081(8) 0.0026(8)
C23 0.0314(11) 0.0387(12) 0.0329(11) -0.0086(9) -0.0071(9) 0.0052(9)
C33 0.0461(14) 0.0481(15) 0.0379(13) -0.0154(11) -0.0102(11) 0.0176(12)
C43 0.0630(18) 0.0298(12) 0.0517(16) -0.0125(11) -0.0194(13) 0.0117(12)
C53 0.0514(15) 0.0280(12) 0.0545(16) -0.0002(11) -0.0150(13) -0.0025(11)
C63 0.0312(11) 0.0291(11) 0.0408(12) 0.0004(9) -0.0100(9) 0.0002(9)
C73 0.0367(13) 0.0574(16) 0.0430(14) -0.0118(12) 0.0070(11) -0.0013(12)
C83 0.068(2) 0.084(2) 0.0472(17) -0.0073(17) 0.0195(16) -0.0074(19)
C93 0.0400(18) 0.125(4) 0.088(3) -0.001(3) -0.0036(18) -0.017(2)
C103 0.0334(12) 0.0395(13) 0.0583(16) 0.0067(12) 0.0023(11) -0.0042(10)
C113 0.0358(16) 0.114(4) 0.086(3) 0.006(2) -0.0030(17) -0.0144(19)
C123 0.0530(19) 0.122(4) 0.053(2) 0.003(2) 0.0014(15) 0.005(2)
C14 0.084(3) 0.084(3) 0.198(6) 0.080(4) -0.006(4) 0.026(3)
C24 0.0407(13) 0.0437(14) 0.0387(13) 0.0123(11) 0.0034(10) 0.0118(11)
C34 0.076(3) 0.115(4) 0.092(3) 0.039(3) 0.011(2) 0.005(3)
C44 0.070(3) 0.085(3) 0.149(5) 0.048(3) -0.007(3) 0.016(2)
C54 0.107(3) 0.065(2) 0.073(3) -0.013(2) -0.008(2) 0.012(2)

loop_
_atom_type_symbol
_atom_type_description
_atom_type_scat_dispersion_real
_atom_type_scat_dispersion_imag
_atom_type_scat_source
C C 0.0033 0.0016 'International Tables Vol C Tables 4.2.6.8 and 6.1.1.4'
H H 0.0000 0.0000 'International Tables Vol C Tables 4.2.6.8 and 6.1.1.4'
N N 0.0061 0.0033 'International Tables Vol C Tables 4.2.6.8 and 6.1.1.4'
Fe Fe 0.3463 0.8444 'International Tables Vol C Tables 4.2.6.8 and 6.1.1.4'

loop_
_geom_angle_atom_site_label_1
_geom_angle_atom_site_label_2
_geom_angle_atom_site_label_3
_geom_angle
N21 Fe1 N11 94.62(7)
N21 Fe1 C14 142.9(2)
N11 Fe1 C14 120.4(2)
C21 N11 C12 126.28(18)
C21 N11 Fe1 125.19(14)
C12 N11 Fe1 108.39(13)
C41 N21 C13 127.90(18)
C41 N21 Fe1 125.23(15)
C13 N21 Fe1 106.62(13)
C61 C11 C81 107.3(2)
C61 C11 C71 108.6(2)
C81 C11 C71 106.2(2)
C61 C11 C21 108.5(2)
C81 C11 C21 117.01(19)
C71 C11 C21 108.94(19)
N11 C21 C31 120.87(19)
N11 C21 C11 126.55(19)
C31 C21 C11 112.58(18)
C21 C31 C41 132.9(2)
N21 C41 C31 121.12(19)
N21 C41 C51 125.87(19)
C31 C41 C51 113.00(18)
C111 C51 C91 106.9(2)
C111 C51 C101 106.3(2)
C91 C51 C101 109.2(2)
C111 C51 C41 116.97(19)
C91 C51 C41 108.86(19)
C101 C51 C41 108.36(19)
C62 C12 C22 120.8(2)
C62 C12 N11 119.1(2)
C22 C12 N11 119.5(2)
C32 C22 C12 117.9(2)
C32 C22 C72 120.3(2)
C12 C22 C72 121.8(2)
C42 C32 C22 121.3(2)
C52 C42 C32 120.2(2)
C42 C52 C62 121.0(3)
C52 C62 C12 118.4(2)
C52 C62 C102 119.7(2)
C12 C62 C102 121.9(2)
C82 C72 C22 113.1(2)
C82 C72 C92 108.5(3)
C22 C72 C92 113.0(2)
C122 C102 C112 109.8(2)
C122 C102 C62 110.2(2)
C112 C102 C62 113.4(2)
C23 C13 C63 120.9(2)
C23 C13 N21 119.0(2)
C63 C13 N21 119.6(2)
C33 C23 C13 117.9(2)
C33 C23 C73 120.5(2)
C13 C23 C73 121.6(2)
C43 C33 C23 121.7(3)
C33 C43 C53 120.1(2)
C43 C53 C63 121.3(3)
C53 C63 C13 118.1(2)
C53 C63 C103 120.7(2)
C13 C63 C103 121.2(2)
C83 C73 C23 112.2(2)
C83 C73 C93 109.5(3)
C23 C73 C93 110.8(3)
C63 C103 C123 112.3(2)
C63 C103 C113 112.1(3)
C123 C103 C113 109.3(3)
C24 C14 Fe1 136.6(4)
C14 C24 C44 116.2(3)
C14 C24 C34 112.7(4)
C44 C24 C34 111.7(3)
C14 C24 C54 104.7(4)
C44 C24 C54 106.3(4)
C34 C24 C54 104.0(4)

loop_
_geom_bond_atom_site_label_1
_geom_bond_atom_site_label_2
_geom_bond_distance
Fe1 N21 1.9941(19)
Fe1 N11 1.9964(18)
Fe1 C14 2.027(4)
N11 C21 1.337(3)
N11 C12 1.438(3)
N21 C41 1.334(3)
N21 C13 1.433(3)
C11 C61 1.538(4)
C11 C81 1.543(3)
C11 C71 1.551(3)
C11 C21 1.569(3)
C21 C31 1.412(3)
C31 C41 1.409(3)
C41 C51 1.563(3)
C51 C111 1.536(3)
C51 C91 1.536(4)
C51 C101 1.544(4)
C12 C62 1.408(3)
C12 C22 1.412(3)
C22 C32 1.391(3)
C22 C72 1.526(4)
C32 C42 1.383(4)
C42 C52 1.374(4)
C52 C62 1.394(3)
C62 C102 1.532(4)
C72 C82 1.520(4)
C72 C92 1.537(4)
C102 C122 1.520(4)
C102 C112 1.530(4)
C13 C23 1.410(3)
C13 C63 1.417(3)
C23 C33 1.400(4)
C23 C73 1.524(4)
C33 C43 1.375(5)
C43 C53 1.377(5)
C53 C63 1.399(3)
C63 C103 1.516(4)
C73 C83 1.528(4)
C73 C93 1.531(5)
C103 C123 1.520(5)
C103 C113 1.539(4)
C14 C24 1.443(5)
C24 C44 1.486(5)
C24 C34 1.519(5)
C24 C54 1.578(5)
